data_7116759
loop_
_publ_author_name
'Audrey Dumoulin'
'Claudia Lalli'
'Pascal Retailleau'
'Geraldine Masson'

_publ_section_title
;
 Catalytic, highly enantioselective, direct amination of enecarbamates
;
_journal_name_full Chem.Commun.
_journal_page_first 5383
_journal_paper_doi 10.1039/C4cc08052A
_journal_volume 51
_journal_year 2015
_chemical_absolute_configuration ad
_chemical_formula_moiety 'C23 H23 N3 O7'
_chemical_formula_sum 'C23 H23 N3 O7'
_chemical_formula_weight 453.44
_chemical_name_systematic
;
(R)-dibenzyl 1-(1-oxo-1-(((prop-2-yn-1-yloxy)carbonyl)amino)propan-2-yl)
hydrazine-1,2-dicarboxylate
;
_space_group_IT_number 4
_symmetry_cell_setting monoclinic
_symmetry_space_group_name_Hall 'P 2yb'
_symmetry_space_group_name_H-M 'P 1 21 1'
_atom_sites_solution_hydrogens difmap
_atom_sites_solution_primary direct
_atom_sites_solution_secondary difmap
_audit_creation_method SHELXL-97
_audit_update_record
;
2012-09-19 deposited with the CCDC.
2014-11-20 downloaded from the CCDC.
;
_cell_angle_alpha 90.00
_cell_angle_beta 105.020(7)
_cell_angle_gamma 90.00
_cell_formula_units_Z 4
_cell_length_a 8.2230(10)
_cell_length_b 20.352(2)
_cell_length_c 14.300(2)
_cell_measurement_temperature 183(2)
_cell_volume 2311.4(5)
_computing_cell_refinement 'CrystalClear-SM Expert 2.0 r4 (Rigaku, 2009)'
_computing_data_collection 'CrystalClear-SM Expert 2.0 r4 (Rigaku, 2009)'
_computing_data_reduction 'CrystalClear-SM Expert 2.0 r4 (Rigaku, 2009)'
_computing_molecular_graphics 'PLATON (Spek, 2003)'
_computing_publication_material 'SHELXL97 (Sheldrick, 2008)'
_computing_structure_refinement 'SHELXL97 (Sheldrick, 2008); CRYSTALBUILDER (Welter, 2006)'
_computing_structure_solution 'SHELXS97 (Sheldrick, 2008)'
_diffrn_ambient_temperature 183(2)
_diffrn_detector_type 'RAPID II large area curved imaging plate detector '
_diffrn_measured_fraction_theta_full 0.967
_diffrn_measured_fraction_theta_max 0.968
_diffrn_measurement_device_type 'Rigaku rapid II RAXIS conversion'
_diffrn_measurement_method 'profile data from \w-scans'
_diffrn_radiation_monochromator graphite
_diffrn_radiation_source 'fine-focus sealed tube'
_diffrn_radiation_type CuK\a
_diffrn_radiation_wavelength 1.54187
_diffrn_reflns_av_R_equivalents 0.0616
_diffrn_reflns_av_sigmaI/netI 0.0881
_diffrn_reflns_limit_h_max 9
_diffrn_reflns_limit_h_min -7
_diffrn_reflns_limit_k_max 24
_diffrn_reflns_limit_k_min -24
_diffrn_reflns_limit_l_max 17
_diffrn_reflns_limit_l_min -16
_diffrn_reflns_number 19875
_diffrn_reflns_theta_full 68.12
_diffrn_reflns_theta_max 68.12
_diffrn_reflns_theta_min 3.20
_exptl_absorpt_coefficient_mu 0.819
_exptl_absorpt_correction_T_max 0.884
_exptl_absorpt_correction_T_min 0.689
_exptl_absorpt_correction_type multi-scan
_exptl_absorpt_process_details 'FS_ABSCOR (Rigaku, 2009)'
_exptl_crystal_colour colourless
_exptl_crystal_density_diffrn 1.303
_exptl_crystal_density_method 'not measured'
_exptl_crystal_description prism
_exptl_crystal_F_000 952
_exptl_crystal_size_max 0.53
_exptl_crystal_size_mid 0.16
_exptl_crystal_size_min 0.15
_refine_diff_density_max 0.277
_refine_diff_density_min -0.299
_refine_diff_density_rms 0.055
_refine_ls_abs_structure_details 'Flack H D (1983), Acta Cryst. A39, 876-881;3283 Friedel pairs'
_refine_ls_abs_structure_Flack 0.0(3)
_refine_ls_extinction_coef 0.0026(3)
_refine_ls_extinction_expression Fc^*^=kFc[1+0.001xFc^2^\l^3^/sin(2\q)]^-1/4^
_refine_ls_extinction_method SHELXL
_refine_ls_goodness_of_fit_ref 1.095
_refine_ls_hydrogen_treatment mixed
_refine_ls_matrix_type full
_refine_ls_number_parameters 610
_refine_ls_number_reflns 7489
_refine_ls_number_restraints 3
_refine_ls_restrained_S_all 1.095
_refine_ls_R_factor_all 0.1126
_refine_ls_R_factor_gt 0.0655
_refine_ls_shift/su_max 0.000
_refine_ls_shift/su_mean 0.000
_refine_ls_structure_factor_coef Fsqd
_refine_ls_weighting_details 'calc w=1/[\s^2^(Fo^2^)+(0.0764P)^2^+0.0000P] where P=(Fo^2^+2Fc^2^)/3'
_refine_ls_weighting_scheme calc
_refine_ls_wR_factor_gt 0.1356
_refine_ls_wR_factor_ref 0.1916
_reflns_number_gt 4021
_reflns_number_total 7499
_reflns_threshold_expression >2sigma(I)
_cod_data_source_file c4cc08052a2.cif
_cod_data_source_block cl-pd-841
_cod_original_sg_symbol_H-M 'P 21'
_cod_database_code 7116759

loop_
_symmetry_equiv_pos_as_xyz
'x, y, z'
'-x, y+1/2, -z'

loop_
_atom_site_label
_atom_site_type_symbol
_atom_site_fract_x
_atom_site_fract_y
_atom_site_fract_z
_atom_site_U_iso_or_equiv
_atom_site_adp_type
_atom_site_occupancy
_atom_site_symmetry_multiplicity
_atom_site_calc_flag
_atom_site_refinement_flags
O1 O 0.0997(6) 0.1140(2) 0.8033(3) 0.0868(14) Uani 1 1 d .
O2 O 0.5166(5) 0.50153(18) 0.9225(3) 0.0688(11) Uani 1 1 d .
O3 O 0.7408(5) 0.49504(18) 1.0555(3) 0.0738(12) Uani 1 1 d .
O4 O 0.2763(6) 0.6857(2) 0.9171(3) 0.0804(13) Uani 1 1 d .
O5 O 0.3716(5) 0.6208(2) 1.0483(3) 0.0808(13) Uani 1 1 d .
O6 O 0.2259(5) 0.31011(19) 0.7999(3) 0.0730(12) Uani 1 1 d .
O7 O 0.3754(5) 0.68326(19) 0.6962(3) 0.0747(12) Uani 1 1 d .
O8 O 0.1837(5) 0.5754(2) 0.6049(3) 0.0743(12) Uani 1 1 d .
O9 O 0.1337(5) 0.19211(19) 0.4383(3) 0.0729(11) Uani 1 1 d .
O10 O 0.2355(5) 0.48778(19) 0.7072(3) 0.0727(12) Uani 1 1 d .
O11 O 0.2736(6) 0.2222(2) 0.9000(3) 0.0802(13) Uani 1 1 d .
O12 O -0.2393(5) 0.30207(17) 0.4542(3) 0.0688(11) Uani 1 1 d .
O13 O 0.2619(5) 0.1230(2) 0.5614(3) 0.0817(13) Uani 1 1 d .
O14 O -0.0094(5) 0.29721(19) 0.5813(3) 0.0709(11) Uani 1 1 d .
N1 N 0.5249(6) 0.6329(2) 0.9408(3) 0.0578(12) Uani 1 1 d .
N2 N 0.6458(7) 0.5929(2) 0.9997(3) 0.0622(14) Uani 1 1 d .
H2N H 0.695(7) 0.617(3) 1.044(4) 0.075 Uiso 1 1 d .
N3 N 0.3523(6) 0.5831(2) 0.7615(3) 0.0573(13) Uani 1 1 d .
H3N H 0.397(7) 0.558(3) 0.803(4) 0.069 Uiso 1 1 d .
N4 N -0.1333(6) 0.2042(2) 0.5021(3) 0.0587(12) Uani 1 1 d D
H4N H -0.183(6) 0.189(3) 0.445(2) 0.070 Uiso 1 1 d D
N5 N 0.0030(6) 0.1657(2) 0.5546(3) 0.0556(12) Uani 1 1 d .
N6 N 0.1229(7) 0.2151(2) 0.7382(3) 0.0631(13) Uani 1 1 d D
H6N H 0.080(6) 0.238(2) 0.684(2) 0.076 Uiso 1 1 d D
C1 C 0.3816(9) 0.6498(3) 0.9668(4) 0.0679(16) Uani 1 1 d .
C2 C 0.2330(9) 0.6415(4) 1.0872(5) 0.095(2) Uani 1 1 d .
H2A H 0.2033 0.6053 1.1260 0.115 Uiso 1 1 calc R
H2B H 0.1333 0.6510 1.0331 0.115 Uiso 1 1 calc R
C3 C 0.2775(9) 0.7015(3) 1.1497(5) 0.0761(18) Uani 1 1 d .
C4 C 0.4169(9) 0.7017(3) 1.2270(5) 0.0799(19) Uani 1 1 d .
H4 H 0.4885 0.6644 1.2403 0.096 Uiso 1 1 calc R
C5 C 0.4525(10) 0.7572(4) 1.2859(5) 0.095(2) Uani 1 1 d .
H5 H 0.5483 0.7569 1.3400 0.114 Uiso 1 1 calc R
C6 C 0.3543(13) 0.8114(5) 1.2681(7) 0.120(3) Uani 1 1 d .
H6 H 0.3804 0.8490 1.3086 0.144 Uiso 1 1 calc R
C7 C 0.2173(12) 0.8107(5) 1.1909(7) 0.116(3) Uani 1 1 d .
H7 H 0.1472 0.8484 1.1771 0.139 Uiso 1 1 calc R
C8 C 0.1783(10) 0.7563(4) 1.1323(6) 0.100(2) Uani 1 1 d .
H8 H 0.0811 0.7569 1.0790 0.120 Uiso 1 1 calc R
C9 C 0.6239(8) 0.5269(3) 0.9872(4) 0.0609(16) Uani 1 1 d .
C10 C 0.7238(8) 0.4249(2) 1.0547(5) 0.0673(17) Uani 1 1 d .
H10A H 0.7504 0.4064 0.9964 0.081 Uiso 1 1 calc R
H10B H 0.6067 0.4126 1.0535 0.081 Uiso 1 1 calc R
C11 C 0.8403(8) 0.3989(3) 1.1421(4) 0.0669(17) Uani 1 1 d .
C12 C 0.9427(9) 0.4381(3) 1.2114(5) 0.083(2) Uani 1 1 d .
H12 H 0.9429 0.4842 1.2009 0.100 Uiso 1 1 calc R
C13 C 1.0440(9) 0.4129(3) 1.2949(5) 0.096(2) Uani 1 1 d .
H13 H 1.1127 0.4413 1.3414 0.115 Uiso 1 1 calc R
C14 C 1.0462(11) 0.3455(4) 1.3115(6) 0.102(2) Uani 1 1 d .
H14 H 1.1148 0.3274 1.3697 0.122 Uiso 1 1 calc R
C15 C 0.9476(11) 0.3058(4) 1.2424(6) 0.105(3) Uani 1 1 d .
H15 H 0.9489 0.2596 1.2523 0.126 Uiso 1 1 calc R
C16 C 0.8454(8) 0.3325(3) 1.1577(5) 0.088(2) Uani 1 1 d .
H16 H 0.7784 0.3042 1.1101 0.105 Uiso 1 1 calc R
C17 C 0.5589(7) 0.6594(2) 0.8513(3) 0.0535(13) Uani 1 1 d .
H17 H 0.6585 0.6345 0.8422 0.064 Uiso 1 1 calc R
C18 C 0.6130(8) 0.7310(3) 0.8619(4) 0.0730(17) Uani 1 1 d .
H18A H 0.5191 0.7581 0.8699 0.109 Uiso 1 1 calc R
H18B H 0.6461 0.7450 0.8039 0.109 Uiso 1 1 calc R
H18C H 0.7087 0.7359 0.9188 0.109 Uiso 1 1 calc R
C19 C 0.4167(7) 0.6449(3) 0.7622(4) 0.0555(14) Uani 1 1 d .
C20 C 0.2510(8) 0.5520(3) 0.6827(4) 0.0625(15) Uani 1 1 d .
C21 C 0.1440(8) 0.4459(3) 0.6298(4) 0.0746(18) Uani 1 1 d .
H21A H 0.1060 0.4059 0.6573 0.089 Uiso 1 1 calc R
H21B H 0.0432 0.4694 0.5914 0.089 Uiso 1 1 calc R
C22 C 0.2497(10) 0.4279(4) 0.5681(5) 0.088(2) Uani 1 1 d .
C23 C 0.3354(10) 0.4164(5) 0.5157(6) 0.128(3) Uani 1 1 d .
H23 H 0.4045 0.4072 0.4734 0.153 Uiso 1 1 calc R
C24 C 0.1444(9) 0.1575(3) 0.5203(4) 0.0655(16) Uani 1 1 d .
C25 C 0.2708(8) 0.1772(3) 0.3929(4) 0.0795(19) Uani 1 1 d .
H25A H 0.3774 0.1712 0.4437 0.095 Uiso 1 1 calc R
H25B H 0.2858 0.2144 0.3513 0.095 Uiso 1 1 calc R
C26 C 0.2314(8) 0.1160(3) 0.3332(4) 0.0651(16) Uani 1 1 d .
C27 C 0.0930(8) 0.1152(4) 0.2513(5) 0.086(2) Uani 1 1 d .
H27 H 0.0234 0.1530 0.2359 0.103 Uiso 1 1 calc R
C28 C 0.0569(9) 0.0602(4) 0.1928(5) 0.096(2) Uani 1 1 d .
H28 H -0.0359 0.0598 0.1371 0.115 Uiso 1 1 calc R
C29 C 0.1599(10) 0.0059(4) 0.2180(6) 0.100(2) Uani 1 1 d .
H29 H 0.1344 -0.0327 0.1797 0.120 Uiso 1 1 calc R
C30 C 0.2964(11) 0.0058(4) 0.2958(6) 0.107(3) Uani 1 1 d .
H30 H 0.3682 -0.0315 0.3090 0.128 Uiso 1 1 calc R
C31 C 0.3305(9) 0.0610(3) 0.3562(5) 0.085(2) Uani 1 1 d .
H31 H 0.4217 0.0604 0.4128 0.103 Uiso 1 1 calc R
C32 C -0.1176(8) 0.2702(3) 0.5185(4) 0.0601(16) Uani 1 1 d .
C33 C -0.2304(9) 0.3725(3) 0.4654(4) 0.080(2) Uani 1 1 d .
H33A H -0.1140 0.3878 0.4711 0.096 Uiso 1 1 calc R
H33B H -0.2625 0.3854 0.5250 0.096 Uiso 1 1 calc R
C34 C -0.3501(8) 0.4036(3) 0.3775(5) 0.0669(16) Uani 1 1 d .
C35 C -0.4536(9) 0.3697(3) 0.3040(5) 0.082(2) Uani 1 1 d .
H35 H -0.4542 0.3231 0.3062 0.099 Uiso 1 1 calc R
C36 C -0.5586(10) 0.4018(4) 0.2256(5) 0.103(3) Uani 1 1 d .
H36 H -0.6298 0.3770 0.1750 0.124 Uiso 1 1 calc R
C37 C -0.5604(11) 0.4677(4) 0.2207(5) 0.102(2) Uani 1 1 d .
H37 H -0.6335 0.4895 0.1673 0.122 Uiso 1 1 calc R
C38 C -0.4552(10) 0.5035(4) 0.2937(6) 0.097(2) Uani 1 1 d .
H38 H -0.4538 0.5501 0.2900 0.116 Uiso 1 1 calc R
C39 C -0.3538(9) 0.4722(3) 0.3708(6) 0.090(2) Uani 1 1 d .
H39 H -0.2838 0.4974 0.4214 0.108 Uiso 1 1 calc R
C40 C -0.0175(7) 0.1239(3) 0.6332(3) 0.0602(14) Uani 1 1 d .
H40 H 0.0341 0.0805 0.6251 0.072 Uiso 1 1 calc R
C41 C -0.2014(8) 0.1109(3) 0.6302(4) 0.090(2) Uani 1 1 d .
H41A H -0.2598 0.1527 0.6309 0.135 Uiso 1 1 calc R
H41B H -0.2074 0.0847 0.6868 0.135 Uiso 1 1 calc R
H41C H -0.2550 0.0867 0.5710 0.135 Uiso 1 1 calc R
C42 C 0.0747(7) 0.1498(3) 0.7328(4) 0.0597(15) Uani 1 1 d .
C43 C 0.2148(8) 0.2458(3) 0.8220(5) 0.0664(17) Uani 1 1 d .
C44 C 0.3277(9) 0.3502(3) 0.8777(4) 0.0766(19) Uani 1 1 d .
H44A H 0.4243 0.3241 0.9150 0.092 Uiso 1 1 calc R
H44B H 0.3726 0.3885 0.8496 0.092 Uiso 1 1 calc R
C45 C 0.2292(11) 0.3732(4) 0.9422(5) 0.087(2) Uani 1 1 d .
C46 C 0.1520(10) 0.3932(6) 0.9928(6) 0.141(4) Uani 1 1 d .
H46 H 0.0884 0.4097 1.0345 0.169 Uiso 1 1 calc R

loop_
_atom_site_aniso_label
_atom_site_aniso_U_11
_atom_site_aniso_U_22
_atom_site_aniso_U_33
_atom_site_aniso_U_23
_atom_site_aniso_U_13
_atom_site_aniso_U_12
O1 0.131(4) 0.063(3) 0.050(2) 0.012(2) -0.005(2) -0.003(3)
O2 0.085(3) 0.053(2) 0.056(2) -0.005(2) -0.003(2) -0.008(2)
O3 0.090(3) 0.047(2) 0.064(3) 0.006(2) -0.015(2) 0.004(2)
O4 0.091(3) 0.073(3) 0.078(3) 0.014(2) 0.025(3) 0.024(3)
O5 0.115(3) 0.071(3) 0.067(2) 0.008(2) 0.043(3) 0.010(3)
O6 0.107(3) 0.051(2) 0.053(2) -0.005(2) 0.005(2) -0.005(2)
O7 0.100(3) 0.062(2) 0.052(2) 0.012(2) 0.003(2) 0.006(2)
O8 0.095(3) 0.072(3) 0.042(2) 0.009(2) -0.008(2) 0.003(2)
O9 0.096(3) 0.069(3) 0.059(2) 0.013(2) 0.030(2) 0.009(2)
O10 0.089(3) 0.062(3) 0.054(2) 0.001(2) -0.006(2) -0.017(2)
O11 0.107(4) 0.077(3) 0.045(2) 0.005(2) 0.000(2) 0.004(2)
O12 0.080(3) 0.046(2) 0.068(3) 0.000(2) -0.003(2) 0.007(2)
O13 0.081(3) 0.074(3) 0.087(3) 0.017(2) 0.017(2) 0.020(2)
O14 0.086(3) 0.054(3) 0.063(3) -0.007(2) 0.000(2) -0.008(2)
N1 0.064(3) 0.059(3) 0.049(3) 0.008(2) 0.013(2) 0.005(2)
N2 0.084(4) 0.046(3) 0.047(3) -0.003(2) 0.001(3) 0.003(3)
N3 0.071(3) 0.052(3) 0.040(3) -0.002(2) -0.002(2) -0.006(3)
N4 0.073(3) 0.051(3) 0.043(3) -0.007(2) -0.001(3) -0.001(2)
N5 0.072(3) 0.051(3) 0.039(2) 0.003(2) 0.005(2) 0.001(2)
N6 0.090(4) 0.039(3) 0.051(3) -0.002(2) 0.002(3) -0.011(3)
C1 0.090(5) 0.065(4) 0.052(4) 0.000(3) 0.024(3) -0.006(4)
C2 0.112(6) 0.095(5) 0.102(5) -0.006(4) 0.069(4) 0.005(4)
C3 0.089(5) 0.068(4) 0.083(5) 0.010(4) 0.044(4) 0.018(4)
C4 0.096(5) 0.070(4) 0.073(4) 0.013(4) 0.020(4) 0.024(4)
C5 0.105(6) 0.099(6) 0.073(5) -0.009(5) 0.008(4) -0.001(5)
C6 0.137(8) 0.088(6) 0.148(8) -0.029(6) 0.058(7) 0.013(6)
C7 0.111(7) 0.084(6) 0.152(9) -0.001(6) 0.031(6) 0.013(6)
C8 0.092(5) 0.093(6) 0.115(6) 0.001(5) 0.025(5) 0.015(5)
C9 0.086(5) 0.043(3) 0.051(4) 0.000(3) 0.012(3) -0.003(3)
C10 0.077(4) 0.040(3) 0.068(4) -0.003(3) -0.011(3) -0.001(3)
C11 0.074(4) 0.053(3) 0.063(4) 0.011(3) -0.001(3) 0.007(3)
C12 0.109(6) 0.055(4) 0.069(5) 0.009(3) -0.005(4) 0.007(4)
C13 0.116(6) 0.060(4) 0.087(5) 0.023(4) -0.018(4) -0.003(4)
C14 0.118(6) 0.079(6) 0.090(6) 0.031(5) -0.007(5) 0.017(5)
C15 0.121(7) 0.059(4) 0.116(6) 0.012(5) -0.006(5) 0.019(5)
C16 0.092(5) 0.040(3) 0.109(6) 0.002(4) -0.013(4) -0.002(4)
C17 0.066(3) 0.052(3) 0.040(3) 0.004(3) 0.011(3) 0.001(3)
C18 0.097(5) 0.059(3) 0.059(4) 0.003(3) 0.011(3) -0.012(3)
C19 0.063(4) 0.060(4) 0.040(3) 0.000(3) 0.008(3) 0.003(3)
C20 0.076(4) 0.057(4) 0.050(4) 0.003(3) 0.010(3) -0.002(3)
C21 0.086(5) 0.068(4) 0.058(4) -0.014(3) -0.003(4) -0.022(3)
C22 0.090(5) 0.106(6) 0.061(5) -0.023(4) 0.007(4) -0.022(4)
C23 0.099(6) 0.197(10) 0.081(6) -0.038(6) 0.012(5) -0.002(6)
C24 0.086(5) 0.053(3) 0.060(4) -0.006(3) 0.024(4) -0.005(3)
C25 0.095(5) 0.087(5) 0.067(4) -0.005(4) 0.039(4) -0.007(4)
C26 0.073(4) 0.076(4) 0.049(3) 0.004(3) 0.019(3) 0.005(4)
C27 0.079(5) 0.091(5) 0.095(5) -0.007(5) 0.035(4) 0.004(4)
C28 0.078(5) 0.112(6) 0.102(6) -0.011(5) 0.031(4) 0.001(5)
C29 0.084(5) 0.087(6) 0.127(7) -0.021(5) 0.022(5) -0.009(5)
C30 0.107(6) 0.075(5) 0.141(8) 0.000(5) 0.037(6) 0.027(5)
C31 0.082(5) 0.073(4) 0.102(5) 0.007(4) 0.025(4) 0.021(4)
C32 0.074(4) 0.036(3) 0.066(4) 0.003(3) 0.011(3) -0.001(3)
C33 0.125(6) 0.039(3) 0.063(4) 0.000(3) 0.002(4) 0.011(4)
C34 0.075(4) 0.055(4) 0.070(4) -0.007(3) 0.017(3) -0.008(3)
C35 0.104(5) 0.055(4) 0.074(5) -0.005(4) 0.000(4) 0.011(4)
C36 0.130(6) 0.064(5) 0.085(5) -0.008(4) -0.027(5) 0.019(4)
C37 0.124(7) 0.064(4) 0.098(6) 0.004(4) -0.007(5) 0.032(5)
C38 0.096(5) 0.054(4) 0.126(7) 0.017(4) 0.003(5) 0.015(4)
C39 0.091(5) 0.043(3) 0.123(6) -0.009(4) 0.003(5) -0.002(4)
C40 0.084(4) 0.052(3) 0.043(3) 0.000(3) 0.014(3) 0.003(3)
C41 0.080(4) 0.126(6) 0.069(4) -0.006(4) 0.028(4) -0.032(4)
C42 0.079(4) 0.063(4) 0.031(3) 0.004(3) 0.004(3) 0.004(3)
C43 0.081(4) 0.051(4) 0.059(4) -0.003(3) 0.004(3) -0.010(3)
C44 0.090(5) 0.068(4) 0.058(4) -0.009(3) -0.005(4) -0.017(4)
C45 0.112(6) 0.083(5) 0.062(5) -0.017(4) 0.014(4) -0.017(4)
C46 0.093(6) 0.221(11) 0.092(6) -0.056(7) -0.006(5) -0.010(7)

loop_
_atom_type_symbol
_atom_type_description
_atom_type_scat_dispersion_real
_atom_type_scat_dispersion_imag
_atom_type_scat_source
C C 0.0181 0.0091 'International Tables Vol C Tables 4.2.6.8 and 6.1.1.4'
H H 0.0000 0.0000 'International Tables Vol C Tables 4.2.6.8 and 6.1.1.4'
N N 0.0311 0.0180 'International Tables Vol C Tables 4.2.6.8 and 6.1.1.4'
O O 0.0492 0.0322 'International Tables Vol C Tables 4.2.6.8 and 6.1.1.4'

loop_
_geom_angle_atom_site_label_1
_geom_angle_atom_site_label_2
_geom_angle_atom_site_label_3
_geom_angle
C9 O3 C10 115.1(5)
C1 O5 C2 116.1(5)
C43 O6 C44 115.1(4)
C24 O9 C25 112.9(5)
C20 O10 C21 115.5(5)
C32 O12 C33 113.5(5)
C1 N1 N2 121.0(5)
C1 N1 C17 120.8(5)
N2 N1 C17 118.2(4)
C9 N2 N1 116.7(5)
C9 N2 H2N 135(4)
N1 N2 H2N 105(4)
C19 N3 C20 125.8(5)
C19 N3 H3N 119(4)
C20 N3 H3N 113(4)
C32 N4 N5 115.3(5)
C32 N4 H4N 121(4)
N5 N4 H4N 114(4)
C24 N5 N4 120.2(5)
C24 N5 C40 118.6(5)
N4 N5 C40 120.0(5)
C42 N6 C43 124.4(5)
C42 N6 H6N 114(4)
C43 N6 H6N 121(4)
O4 C1 O5 125.8(6)
O4 C1 N1 121.8(5)
O5 C1 N1 112.4(6)
O5 C2 C3 111.7(6)
O5 C2 H2A 109.3
C3 C2 H2A 109.3
O5 C2 H2B 109.3
C3 C2 H2B 109.3
H2A C2 H2B 107.9
C8 C3 C4 118.7(8)
C8 C3 C2 120.9(7)
C4 C3 C2 120.4(6)
C3 C4 C5 119.4(7)
C3 C4 H4 120.3
C5 C4 H4 120.3
C6 C5 C4 121.7(8)
C6 C5 H5 119.1
C4 C5 H5 119.1
C5 C6 C7 118.2(9)
C5 C6 H6 120.9
C7 C6 H6 120.9
C6 C7 C8 121.2(9)
C6 C7 H7 119.4
C8 C7 H7 119.4
C3 C8 C7 120.8(8)
C3 C8 H8 119.6
C7 C8 H8 119.6
O2 C9 O3 126.1(5)
O2 C9 N2 124.3(6)
O3 C9 N2 109.5(5)
O3 C10 C11 108.2(5)
O3 C10 H10A 110.1
C11 C10 H10A 110.1
O3 C10 H10B 110.1
C11 C10 H10B 110.1
H10A C10 H10B 108.4
C16 C11 C12 117.9(6)
C16 C11 C10 118.8(6)
C12 C11 C10 123.3(5)
C13 C12 C11 122.2(6)
C13 C12 H12 118.9
C11 C12 H12 118.9
C12 C13 C14 119.8(7)
C12 C13 H13 120.1
C14 C13 H13 120.1
C15 C14 C13 118.7(7)
C15 C14 H14 120.7
C13 C14 H14 120.7
C14 C15 C16 120.6(7)
C14 C15 H15 119.7
C16 C15 H15 119.7
C11 C16 C15 120.8(6)
C11 C16 H16 119.6
C15 C16 H16 119.6
N1 C17 C18 112.3(4)
N1 C17 C19 112.1(4)
C18 C17 C19 114.4(5)
N1 C17 H17 105.7
C18 C17 H17 105.7
C19 C17 H17 105.7
C17 C18 H18A 109.5
C17 C18 H18B 109.5
H18A C18 H18B 109.5
C17 C18 H18C 109.5
H18A C18 H18C 109.5
H18B C18 H18C 109.5
O7 C19 N3 124.3(5)
O7 C19 C17 122.0(5)
N3 C19 C17 113.5(5)
O8 C20 O10 124.3(6)
O8 C20 N3 127.8(6)
O10 C20 N3 107.9(5)
C22 C21 O10 110.1(5)
C22 C21 H21A 109.6
O10 C21 H21A 109.6
C22 C21 H21B 109.6
O10 C21 H21B 109.6
H21A C21 H21B 108.2
C23 C22 C21 176.4(10)
C22 C23 H23 180.0
O13 C24 O9 125.9(6)
O13 C24 N5 122.3(6)
O9 C24 N5 111.8(6)
O9 C25 C26 110.2(5)
O9 C25 H25A 109.6
C26 C25 H25A 109.6
O9 C25 H25B 109.6
C26 C25 H25B 109.6
H25A C25 H25B 108.1
C31 C26 C27 119.5(7)
C31 C26 C25 120.9(6)
C27 C26 C25 119.6(6)
C28 C27 C26 120.9(7)
C28 C27 H27 119.5
C26 C27 H27 119.5
C27 C28 C29 117.9(7)
C27 C28 H28 121.0
C29 C28 H28 121.0
C30 C29 C28 122.3(8)
C30 C29 H29 118.8
C28 C29 H29 118.8
C29 C30 C31 119.6(8)
C29 C30 H30 120.2
C31 C30 H30 120.2
C26 C31 C30 119.6(7)
C26 C31 H31 120.2
C30 C31 H31 120.2
O14 C32 O12 124.0(5)
O14 C32 N4 126.2(6)
O12 C32 N4 109.8(5)
O12 C33 C34 108.5(5)
O12 C33 H33A 110.0
C34 C33 H33A 110.0
O12 C33 H33B 110.0
C34 C33 H33B 110.0
H33A C33 H33B 108.4
C35 C34 C39 117.1(6)
C35 C34 C33 124.9(6)
C39 C34 C33 118.0(6)
C34 C35 C36 121.4(6)
C34 C35 H35 119.3
C36 C35 H35 119.3
C37 C36 C35 120.5(7)
C37 C36 H36 119.7
C35 C36 H36 119.7
C36 C37 C38 119.5(7)
C36 C37 H37 120.3
C38 C37 H37 120.3
C39 C38 C37 120.0(7)
C39 C38 H38 120.0
C37 C38 H38 120.0
C38 C39 C34 121.4(7)
C38 C39 H39 119.3
C34 C39 H39 119.3
N5 C40 C42 113.1(4)
N5 C40 C41 113.1(5)
C42 C40 C41 109.7(4)
N5 C40 H40 106.8
C42 C40 H40 106.8
C41 C40 H40 106.8
C40 C41 H41A 109.5
C40 C41 H41B 109.5
H41A C41 H41B 109.5
C40 C41 H41C 109.5
H41A C41 H41C 109.5
H41B C41 H41C 109.5
O1 C42 N6 123.0(5)
O1 C42 C40 120.2(5)
N6 C42 C40 116.7(5)
O11 C43 O6 124.8(6)
O11 C43 N6 128.4(6)
O6 C43 N6 106.7(5)
C45 C44 O6 111.2(6)
C45 C44 H44A 109.4
O6 C44 H44A 109.4
C45 C44 H44B 109.4
O6 C44 H44B 109.4
H44A C44 H44B 108.0
C46 C45 C44 178.1(10)
C45 C46 H46 180.0

loop_
_geom_bond_atom_site_label_1
_geom_bond_atom_site_label_2
_geom_bond_distance
O1 C42 1.217(6)
O2 C9 1.215(6)
O3 C9 1.346(6)
O3 C10 1.434(6)
O4 C1 1.212(7)
O5 C1 1.328(7)
O5 C2 1.454(7)
O6 C43 1.355(6)
O6 C44 1.456(6)
O7 C19 1.204(6)
O8 C20 1.205(6)
O9 C24 1.351(7)
O9 C25 1.472(6)
O10 C20 1.367(7)
O10 C21 1.445(6)
O11 C43 1.196(6)
O12 C32 1.339(6)
O12 C33 1.443(6)
O13 C24 1.216(7)
O14 C32 1.220(6)
N1 C1 1.368(7)
N1 N2 1.388(6)
N1 C17 1.481(6)
N2 C9 1.362(7)
N2 H2N 0.82(5)
N3 C19 1.363(7)
N3 C20 1.370(7)
N3 H3N 0.80(5)
N4 C32 1.362(7)
N4 N5 1.414(6)
N4 H4N 0.864(19)
N5 C24 1.384(7)
N5 C40 1.454(6)
N6 C42 1.383(7)
N6 C43 1.389(7)
N6 H6N 0.892(19)
C2 C3 1.502(9)
C2 H2A 0.9900
C2 H2B 0.9900
C3 C8 1.365(9)
C3 C4 1.371(9)
C4 C5 1.394(9)
C4 H4 0.9500
C5 C6 1.352(10)
C5 H5 0.9500
C6 C7 1.358(10)
C6 H6 0.9500
C7 C8 1.375(11)
C7 H7 0.9500
C8 H8 0.9500
C10 C11 1.462(8)
C10 H10A 0.9900
C10 H10B 0.9900
C11 C16 1.369(7)
C11 C12 1.377(8)
C12 C13 1.366(8)
C12 H12 0.9500
C13 C14 1.392(9)
C13 H13 0.9500
C14 C15 1.368(9)
C14 H14 0.9500
C15 C16 1.394(8)
C15 H15 0.9500
C16 H16 0.9500
C17 C18 1.518(7)
C17 C19 1.519(7)
C17 H17 1.0000
C18 H18A 0.9800
C18 H18B 0.9800
C18 H18C 0.9800
C21 C22 1.437(10)
C21 H21A 0.9900
C21 H21B 0.9900
C22 C23 1.177(10)
C23 H23 0.9500
C25 C26 1.498(8)
C25 H25A 0.9900
C25 H25B 0.9900
C26 C31 1.373(8)
C26 C27 1.406(8)
C27 C28 1.382(9)
C27 H27 0.9500
C28 C29 1.382(10)
C28 H28 0.9500
C29 C30 1.360(9)
C29 H29 0.9500
C30 C31 1.401(9)
C30 H30 0.9500
C31 H31 0.9500
C33 C34 1.519(8)
C33 H33A 0.9900
C33 H33B 0.9900
C34 C35 1.356(8)
C34 C39 1.400(8)
C35 C36 1.388(8)
C35 H35 0.9500
C36 C37 1.343(9)
C36 H36 0.9500
C37 C38 1.378(9)
C37 H37 0.9500
C38 C39 1.357(8)
C38 H38 0.9500
C39 H39 0.9500
C40 C42 1.523(7)
C40 C41 1.525(7)
C40 H40 1.0000
C41 H41A 0.9800
C41 H41B 0.9800
C41 H41C 0.9800
C44 C45 1.453(10)
C44 H44A 0.9900
C44 H44B 0.9900
C45 C46 1.154(10)
C46 H46 0.9500

loop_
_geom_torsion_atom_site_label_1
_geom_torsion_atom_site_label_2
_geom_torsion_atom_site_label_3
_geom_torsion_atom_site_label_4
_geom_torsion
C1 N1 N2 C9 86.9(6)
C17 N1 N2 C9 -96.0(6)
C32 N4 N5 C24 -83.7(6)
C32 N4 N5 C40 108.9(5)
C2 O5 C1 O4 -9.0(9)
C2 O5 C1 N1 173.4(5)
N2 N1 C1 O4 178.6(5)
C17 N1 C1 O4 1.6(9)
N2 N1 C1 O5 -3.7(7)
C17 N1 C1 O5 179.3(4)
C1 O5 C2 C3 -85.7(7)
O5 C2 C3 C8 125.8(6)
O5 C2 C3 C4 -55.7(8)
C8 C3 C4 C5 0.6(9)
C2 C3 C4 C5 -177.9(6)
C3 C4 C5 C6 -0.9(11)
C4 C5 C6 C7 0.4(13)
C5 C6 C7 C8 0.3(13)
C4 C3 C8 C7 0.1(11)
C2 C3 C8 C7 178.6(7)
C6 C7 C8 C3 -0.6(12)
C10 O3 C9 O2 -5.9(9)
C10 O3 C9 N2 175.6(5)
N1 N2 C9 O2 7.6(9)
N1 N2 C9 O3 -173.9(4)
C9 O3 C10 C11 -170.4(5)
O3 C10 C11 C16 179.5(6)
O3 C10 C11 C12 1.3(9)
C16 C11 C12 C13 -1.7(10)
C10 C11 C12 C13 176.5(7)
C11 C12 C13 C14 0.3(11)
C12 C13 C14 C15 1.0(12)
C13 C14 C15 C16 -0.9(12)
C12 C11 C16 C15 1.8(10)
C10 C11 C16 C15 -176.5(7)
C14 C15 C16 C11 -0.6(11)
C1 N1 C17 C18 74.5(6)
N2 N1 C17 C18 -102.5(6)
C1 N1 C17 C19 -56.0(6)
N2 N1 C17 C19 127.0(5)
C20 N3 C19 O7 9.8(9)
C20 N3 C19 C17 -165.0(5)
N1 C17 C19 O7 144.1(5)
C18 C17 C19 O7 14.7(7)
N1 C17 C19 N3 -41.0(6)
C18 C17 C19 N3 -170.4(5)
C21 O10 C20 O8 5.8(9)
C21 O10 C20 N3 -174.9(5)
C19 N3 C20 O8 -10.2(10)
C19 N3 C20 O10 170.4(5)
C20 O10 C21 C22 78.3(7)
O10 C21 C22 C23 -73(13)
C25 O9 C24 O13 8.3(8)
C25 O9 C24 N5 -172.0(4)
N4 N5 C24 O13 -177.4(5)
C40 N5 C24 O13 -9.8(8)
N4 N5 C24 O9 2.9(7)
C40 N5 C24 O9 170.4(4)
C24 O9 C25 C26 82.1(6)
O9 C25 C26 C31 -116.6(6)
O9 C25 C26 C27 64.7(6)
C31 C26 C27 C28 -1.0(9)
C25 C26 C27 C28 177.7(6)
C26 C27 C28 C29 0.7(10)
C27 C28 C29 C30 -2.0(11)
C28 C29 C30 C31 3.5(12)
C27 C26 C31 C30 2.4(9)
C25 C26 C31 C30 -176.3(6)
C29 C30 C31 C26 -3.7(11)
C33 O12 C32 O14 0.4(8)
C33 O12 C32 N4 -179.0(5)
N5 N4 C32 O14 -9.4(8)
N5 N4 C32 O12 170.0(4)
C32 O12 C33 C34 168.6(5)
O12 C33 C34 C35 3.2(9)
O12 C33 C34 C39 -176.3(5)
C39 C34 C35 C36 0.0(10)
C33 C34 C35 C36 -179.5(6)
C34 C35 C36 C37 -0.1(12)
C35 C36 C37 C38 0.8(12)
C36 C37 C38 C39 -1.5(12)
C37 C38 C39 C34 1.4(11)
C35 C34 C39 C38 -0.7(10)
C33 C34 C39 C38 178.9(6)
C24 N5 C40 C42 84.6(6)
N4 N5 C40 C42 -107.8(5)
C24 N5 C40 C41 -149.9(5)
N4 N5 C40 C41 17.7(6)
C43 N6 C42 O1 4.9(10)
C43 N6 C42 C40 -176.8(5)
N5 C40 C42 O1 -164.1(5)
C41 C40 C42 O1 68.6(7)
N5 C40 C42 N6 17.5(7)
C41 C40 C42 N6 -109.8(6)
C44 O6 C43 O11 4.2(9)
C44 O6 C43 N6 -176.4(5)
C42 N6 C43 O11 3.8(11)
C42 N6 C43 O6 -175.6(5)
C43 O6 C44 C45 -85.1(7)
O6 C44 C45 C46 -120(27)
